data_1548036
loop_
_publ_author_name
'Pei-Qin Liao'
'Wei-Xiong Zhang'
'Jie-Peng Zhang'
'Xiao-Ming Chen'

_publ_section_title
;
 Efficient purification of ethene by an ethane-trapping metal-organic
 framework
;
_journal_name_full 'Nature Communications'
_journal_page_first 8697
_journal_paper_doi 10.1038/ncomms9697
_journal_volume 6
_journal_year 2015
_chemical_formula_sum 'C5.13 H6 N8 O0.27 Zn'
_chemical_formula_weight 249.52
_space_group_IT_number 152
_symmetry_cell_setting trigonal
_symmetry_space_group_name_Hall 'P 31 2"'
_symmetry_space_group_name_H-M 'P 31 2 1'
_atom_sites_solution_hydrogens geom
_atom_sites_solution_primary direct
_atom_sites_solution_secondary difmap
_cell_angle_alpha 90.00
_cell_angle_beta 90.00
_cell_angle_gamma 120.00
_cell_formula_units_Z 6
_cell_length_a 9.7682(15)
_cell_length_b 9.7682(15)
_cell_length_c 20.100(4)
_cell_measurement_temperature 195(2)
_cell_volume 1660.9(5)
_computing_structure_refinement 'SHELXL-97 (Sheldrick, 1997)'
_computing_structure_solution 'SHELXS-97 (Sheldrick, 1990)'
_diffrn_ambient_temperature 195(2)
_diffrn_measured_fraction_theta_full 0.995
_diffrn_measured_fraction_theta_max 0.995
_diffrn_measurement_device_type 'XtaLAB P300DS'
_diffrn_measurement_method '/w scan'
_diffrn_radiation_monochromator graphite
_diffrn_radiation_source 'fine-focus sealed tube'
_diffrn_radiation_type MoK\a
_diffrn_radiation_wavelength 0.71073
_diffrn_reflns_av_R_equivalents 0.0393
_diffrn_reflns_av_sigmaI/netI 0.0345
_diffrn_reflns_limit_h_max 11
_diffrn_reflns_limit_h_min -12
_diffrn_reflns_limit_k_max 11
_diffrn_reflns_limit_k_min -12
_diffrn_reflns_limit_l_max 22
_diffrn_reflns_limit_l_min -24
_diffrn_reflns_number 10594
_diffrn_reflns_theta_full 25.98
_diffrn_reflns_theta_max 25.98
_diffrn_reflns_theta_min 3.04
_exptl_absorpt_coefficient_mu 2.199
_exptl_absorpt_correction_T_max 0.5779
_exptl_absorpt_correction_T_min 0.5396
_exptl_absorpt_correction_type multi-scan
_exptl_absorpt_process_details 'REQAB; Jacobson, 1998'
_exptl_crystal_colour Colorless
_exptl_crystal_density_diffrn 1.497
_exptl_crystal_density_method 'not measured'
_exptl_crystal_description Block
_exptl_crystal_F_000 750
_exptl_crystal_size_max 0.32
_exptl_crystal_size_mid 0.29
_exptl_crystal_size_min 0.28
_refine_diff_density_max 1.281
_refine_diff_density_min -0.423
_refine_diff_density_rms 0.176
_refine_ls_abs_structure_details 'Flack H D (1983), Acta Cryst. A39, 876-881'
_refine_ls_abs_structure_Flack -0.01(3)
_refine_ls_extinction_method none
_refine_ls_goodness_of_fit_ref 1.052
_refine_ls_hydrogen_treatment constr
_refine_ls_matrix_type full
_refine_ls_number_parameters 136
_refine_ls_number_reflns 2162
_refine_ls_number_restraints 0
_refine_ls_restrained_S_all 1.052
_refine_ls_R_factor_all 0.0432
_refine_ls_R_factor_gt 0.0422
_refine_ls_shift/su_max 0.000
_refine_ls_shift/su_mean 0.000
_refine_ls_structure_factor_coef Fsqd
_refine_ls_weighting_details 'calc w=1/[\s^2^(Fo^2^)+(0.0711P)^2^+5.1052P] where P=(Fo^2^+2Fc^2^)/3'
_refine_ls_weighting_scheme calc
_refine_ls_wR_factor_gt 0.1304
_refine_ls_wR_factor_ref 0.1313
_reflns_number_gt 2120
_reflns_number_total 2162
_reflns_threshold_expression >2sigma(I)
_cod_data_source_file ncomms9697-s6.cif
_cod_data_source_block MAF-49_CO2
_cod_depositor_comments
;
The following automatic conversions were performed:

'_symmetry_cell_setting' value 'Trigonal' changed to 'trigonal'
according to the built-in table from CIF Core dictionary named
'cif_core.dic' version 2.4.1 from 2010-06-29.

'_refine_ls_hydrogen_treatment' value 'Constr' changed to 'constr'
according to the built-in table from CIF Core dictionary named
'cif_core.dic' version 2.4.1 from 2010-06-29.

Automatic conversion script
Id: cif_fix_values 5376 2017-05-30 11:51:03Z andrius 
;
_cod_original_sg_symbol_H-M P3121
_cod_database_code 1548036

loop_
_symmetry_equiv_pos_as_xyz
'x, y, z'
'-y, x-y, z+1/3'
'-x+y, -x, z+2/3'
'y, x, -z'
'x-y, -y, -z+2/3'
'-x, -x+y, -z+1/3'

loop_
_atom_site_label
_atom_site_type_symbol
_atom_site_fract_x
_atom_site_fract_y
_atom_site_fract_z
_atom_site_U_iso_or_equiv
_atom_site_adp_type
_atom_site_occupancy
_atom_site_symmetry_multiplicity
_atom_site_calc_flag
_atom_site_refinement_flags
_atom_site_disorder_assembly
_atom_site_disorder_group
Zn1 Zn -0.04123(7) 0.51032(8) 0.41565(3) 0.0231(2) Uani 1 1 d . . .
N1 N 0.3613(6) 0.8492(6) 0.5117(2) 0.0262(10) Uani 1 1 d . . .
N2 N 0.4264(6) 0.8258(6) 0.4537(2) 0.0303(11) Uani 1 1 d . . .
N3 N 0.1615(5) 0.6893(5) 0.4476(2) 0.0249(10) Uani 1 1 d . . .
N4 N 0.0989(6) 0.7617(6) 0.5512(2) 0.0318(10) Uani 1 1 d . . .
H41 H 0.0009 0.6672 0.5574 0.038 Uiso 1 1 d R . .
H42 H 0.1314 0.8062 0.5921 0.038 Uiso 1 1 d R . .
N5 N -0.1775(6) 0.5823(5) 0.3738(2) 0.0289(10) Uani 1 1 d . . .
N6 N -0.3694(6) 0.5727(6) 0.3119(2) 0.0316(11) Uani 1 1 d . . .
N7 N -0.2897(7) 0.7243(6) 0.3398(3) 0.0378(13) Uani 1 1 d . . .
N8 N -0.0687(9) 0.8489(7) 0.4133(3) 0.059(2) Uani 1 1 d . . .
H81 H -0.1090 0.8955 0.4431 0.071 Uiso 1 1 d R . .
H82 H 0.0009 0.8355 0.4383 0.071 Uiso 1 1 d R . .
C1 C 0.2044(6) 0.7657(7) 0.5060(3) 0.0233(11) Uani 1 1 d . . .
C2 C 0.3035(6) 0.7296(7) 0.4178(3) 0.0252(11) Uani 1 1 d . . .
C3 C 0.3203(7) 0.6751(7) 0.3501(3) 0.0335(13) Uani 1 1 d . . .
H31 H 0.3092 0.7429 0.3165 0.040 Uiso 1 1 calc R . .
H32 H 0.4286 0.6918 0.3460 0.040 Uiso 1 1 calc R . .
C4 C -0.3010(8) 0.4932(8) 0.3329(3) 0.0255(11) Uani 1 1 d . . .
C5 C -0.1789(8) 0.7212(7) 0.3767(3) 0.0377(16) Uani 1 1 d . . .
C6 C 0.233(4) 1.0000 0.3333 0.048(10) Uiso 0.271(18) 2 d SP . .
O1 O 0.278(3) 1.095(3) 0.3690(14) 0.090(11) Uiso 0.271(18) 1 d P . .

loop_
_atom_site_aniso_label
_atom_site_aniso_U_11
_atom_site_aniso_U_22
_atom_site_aniso_U_33
_atom_site_aniso_U_23
_atom_site_aniso_U_13
_atom_site_aniso_U_12
Zn1 0.0204(3) 0.0251(3) 0.0221(3) -0.0005(2) 0.0004(3) 0.0101(3)
N1 0.025(2) 0.028(2) 0.024(2) -0.0049(18) 0.0010(18) 0.012(2)
N2 0.025(2) 0.030(3) 0.028(2) -0.0085(19) 0.005(2) 0.007(2)
N3 0.022(2) 0.023(2) 0.026(2) -0.0034(18) 0.0014(18) 0.0079(19)
N4 0.023(2) 0.034(3) 0.031(2) -0.010(2) 0.0017(19) 0.009(2)
N5 0.032(3) 0.026(2) 0.031(2) -0.0050(19) -0.010(2) 0.017(2)
N6 0.041(3) 0.023(2) 0.032(2) -0.009(2) -0.013(2) 0.017(2)
N7 0.047(4) 0.027(3) 0.044(3) -0.013(2) -0.022(3) 0.022(3)
N8 0.071(5) 0.033(3) 0.079(5) -0.028(3) -0.044(4) 0.031(3)
C1 0.021(3) 0.022(3) 0.025(2) -0.004(2) -0.002(2) 0.009(2)
C2 0.023(3) 0.023(3) 0.025(3) -0.004(2) 0.001(2) 0.008(2)
C3 0.031(3) 0.028(3) 0.031(3) -0.011(2) 0.007(2) 0.007(3)
C4 0.033(3) 0.025(3) 0.023(2) -0.003(2) -0.005(2) 0.017(2)
C5 0.044(4) 0.028(3) 0.043(3) -0.010(3) -0.015(3) 0.020(3)

loop_
_atom_type_symbol
_atom_type_description
_atom_type_scat_dispersion_real
_atom_type_scat_dispersion_imag
_atom_type_scat_source
C C 0.0033 0.0016 'International Tables Vol C Tables 4.2.6.8 and 6.1.1.4'
H H 0.0000 0.0000 'International Tables Vol C Tables 4.2.6.8 and 6.1.1.4'
N N 0.0061 0.0033 'International Tables Vol C Tables 4.2.6.8 and 6.1.1.4'
O O 0.0106 0.0060 'International Tables Vol C Tables 4.2.6.8 and 6.1.1.4'
Zn Zn 0.2839 1.4301 'International Tables Vol C Tables 4.2.6.8 and 6.1.1.4'

loop_
_geom_angle_atom_site_label_1
_geom_angle_atom_site_label_2
_geom_angle_atom_site_label_3
_geom_angle
_geom_angle_site_symmetry_1
_geom_angle_site_symmetry_3
N1 Zn1 N6 110.8(2) 4_456 5_665
N1 Zn1 N5 111.5(2) 4_456 .
N6 Zn1 N5 116.0(2) 5_665 .
N1 Zn1 N3 110.31(19) 4_456 .
N6 Zn1 N3 94.8(2) 5_665 .
N5 Zn1 N3 112.2(2) . .
C1 N1 N2 107.8(4) . .
C1 N1 Zn1 135.3(4) . 4_566
N2 N1 Zn1 115.8(4) . 4_566
C2 N2 N1 104.3(4) . .
C1 N3 C2 103.4(5) . .
C1 N3 Zn1 132.2(4) . .
C2 N3 Zn1 122.1(4) . .
C4 N5 C5 102.4(5) . .
C4 N5 Zn1 124.8(4) . .
C5 N5 Zn1 132.8(4) . .
C4 N6 N7 108.5(4) . .
C4 N6 Zn1 125.1(4) . 5_565
N7 N6 Zn1 126.4(4) . 5_565
C5 N7 N6 103.2(5) . .
N1 C1 N3 111.0(5) . .
N1 C1 N4 125.7(5) . .
N3 C1 N4 123.2(5) . .
N2 C2 N3 113.4(5) . .
N2 C2 C3 122.0(5) . .
N3 C2 C3 124.6(5) . .
C4 C3 C2 115.9(5) 5_665 .
N6 C4 N5 111.4(5) . .
N6 C4 C3 125.1(5) . 5_565
N5 C4 C3 123.4(5) . 5_565
N7 C5 N5 114.4(5) . .
N7 C5 N8 123.6(6) . .
N5 C5 N8 121.9(6) . .
O1 C6 O1 178(6) 5_675 .

loop_
_geom_bond_atom_site_label_1
_geom_bond_atom_site_label_2
_geom_bond_distance
_geom_bond_site_symmetry_2
Zn1 N1 1.960(5) 4_456
Zn1 N6 1.970(5) 5_665
Zn1 N5 1.976(5) .
Zn1 N3 1.982(5) .
N1 C1 1.333(7) .
N1 N2 1.400(6) .
N1 Zn1 1.960(5) 4_566
N2 C2 1.309(7) .
N3 C1 1.341(7) .
N3 C2 1.376(7) .
N4 C1 1.360(7) .
N5 C4 1.357(8) .
N5 C5 1.365(8) .
N6 C4 1.321(8) .
N6 N7 1.399(7) .
N6 Zn1 1.970(5) 5_565
N7 C5 1.325(8) .
N8 C5 1.383(8) .
C2 C3 1.500(7) .
C3 C4 1.491(8) 5_665
C4 C3 1.491(8) 5_565
C6 O1 1.08(3) 5_675
C6 O1 1.08(3) .
